data_7103129
loop_
_publ_author_name
'Gabutti, Sandro'
'Knutzen, Marco'
'Neuburger, Markus'
'Schull, Guillaume'
'Berndt, Richard'
'Mayor, Marcel'

_publ_section_title
;
 A rigid sublimable naphthalenediimide cyclophane as model compound for
 UHV STM experiments.
;
_journal_issue 20
_journal_name_full 'Chemical communications (Cambridge, England)'
_journal_page_first 2370
_journal_page_last 2372
_journal_paper_doi 10.1039/b719796a
_journal_year 2008
_chemical_formula_moiety 'C52 H40 N4 O8, 0.5(C H2 Cl2), 0.5(C H2 Cl2)'
_chemical_formula_sum 'C53 H42 Cl2 N4 O8'
_chemical_formula_weight 933.84
_space_group_IT_number 2
_symmetry_cell_setting triclinic
_symmetry_space_group_name_Hall '-P 1'
_symmetry_space_group_name_H-M 'P -1'
_atom_sites_solution_hydrogens geom
_atom_sites_solution_primary direct
_audit_creation_date 07-02-22
_audit_creation_method CRYSTALS_ver_12.84
_cell_angle_alpha 90.3583(11)
_cell_angle_beta 110.9346(11)
_cell_angle_gamma 90.1421(12)
_cell_formula_units_Z 2
_cell_length_a 11.2478(2)
_cell_length_b 13.9007(2)
_cell_length_c 14.9298(3)
_cell_measurement_reflns_used 10367
_cell_measurement_temperature 173
_cell_measurement_theta_max 28
_cell_measurement_theta_min 1
_cell_volume 2180.15(7)
_computing_cell_refinement 'DENZO/SCALEPACK (Otwinowski & Minor, 1997)'
_computing_data_collection 'COLLECT (Nonius, 1997-2001).'
_computing_data_reduction 'DENZO/SCALEPACK (Otwinowski & Minor, 1997)'
_computing_molecular_graphics 'CAMERON (Watkin et al., 1996)'
_computing_publication_material 'CRYSTALS (Betteridge et al., 2003)'
_computing_structure_refinement 'CRYSTALS (Betteridge et al., 2003)'
_computing_structure_solution 'SIR92 (Altomare et al., 1994)'
_diffrn_ambient_temperature 173
_diffrn_measured_fraction_theta_full 0.999
_diffrn_measured_fraction_theta_max 0.999
_diffrn_measurement_device_type 'Nonius KappaCCD'
_diffrn_measurement_method '\f & \w scans'
_diffrn_radiation_monochromator graphite
_diffrn_radiation_type 'Mo K\a'
_diffrn_radiation_wavelength 0.71073
_diffrn_reflns_av_R_equivalents 0.041
_diffrn_reflns_limit_h_max 14
_diffrn_reflns_limit_h_min -14
_diffrn_reflns_limit_k_max 18
_diffrn_reflns_limit_k_min -18
_diffrn_reflns_limit_l_max 19
_diffrn_reflns_limit_l_min -19
_diffrn_reflns_number 20283
_diffrn_reflns_theta_full 27.871
_diffrn_reflns_theta_max 27.871
_diffrn_reflns_theta_min 1.967
_diffrn_standards_number 0
_exptl_absorpt_coefficient_mu 0.214
_exptl_absorpt_correction_T_max 0.98
_exptl_absorpt_correction_T_min 0.97
_exptl_absorpt_correction_type multi-scan
_exptl_absorpt_process_details 'DENZO/SCALEPACK (Otwinowski & Minor, 1997)'
_exptl_crystal_colour colorless
_exptl_crystal_density_diffrn 1.422
_exptl_crystal_description plate
_exptl_crystal_F_000 972
_exptl_crystal_size_max 0.30
_exptl_crystal_size_mid 0.14
_exptl_crystal_size_min 0.09
_refine_diff_density_max 0.43
_refine_diff_density_min -1.09
_refine_ls_extinction_method None
_refine_ls_goodness_of_fit_ref 1.1417
_refine_ls_hydrogen_treatment constr
_refine_ls_matrix_type full
_refine_ls_number_parameters 622
_refine_ls_number_reflns 6267
_refine_ls_number_restraints 25
_refine_ls_R_factor_all 0.1136
_refine_ls_R_factor_gt 0.0662
_refine_ls_shift/su_max 0.000203
_refine_ls_structure_factor_coef F
_refine_ls_weighting_details
;
Method, part 1, Chebychev polynomial, (Watkin, 1994, Prince, 1982)
[weight] = 1.0/[A~0~*T~0~(x)+A~1~*T~1~(x) ... +A~n-1~]*T~n-1~(x)]
where A~i~ are the Chebychev coefficients listed below and x= Fcalc/Fmax
Method = Robust Weighting (Prince, 1982)
W = [weight] * [1-(deltaF/6*sigmaF)^2^]^2^
A~i~ are:
0.967 1.12 0.546
;
_refine_ls_weighting_scheme calc
_refine_ls_wR_factor_all 0.1089
_refine_ls_wR_factor_gt 0.0707
_refine_ls_wR_factor_ref 0.0707
_reflns_limit_h_max 13
_reflns_limit_h_min -14
_reflns_limit_k_max 18
_reflns_limit_k_min -18
_reflns_limit_l_max 19
_reflns_limit_l_min 0
_reflns_number_gt 6267
_reflns_number_total 10386
_reflns_threshold_expression I>1.0\s(I)
_cod_data_source_file b719796a.txt
_cod_data_source_block sg21
_cod_depositor_comments
;
The following automatic conversions were performed:
'_symmetry_cell_setting' value 'Triclinic' changed to 'triclinic'
according to '/home/saulius/struct/CIF-dictionaries/cif_core.dic'
dictionary named 'cif_core.dic' version 2.4.1 from 2010-06-29.

Automatic conversion script
Id: cif_fix_enum 1527 2010-12-29 10:47:43Z saulius 
;
_cod_original_sg_symbol_H-M 'P -1 '
_cod_database_code 7103129

loop_
_symmetry_equiv_pos_as_xyz
x,y,z
-x,-y,-z

loop_
_atom_site_label
_atom_site_type_symbol
_atom_site_fract_x
_atom_site_fract_y
_atom_site_fract_z
_atom_site_U_iso_or_equiv
_atom_site_occupancy
_atom_site_adp_type
_atom_site_refinement_flags_posn
_atom_site_refinement_flags_adp
_atom_site_refinement_flags_occupancy
_atom_site_disorder_assembly
_atom_site_disorder_group
_atom_site_attached_hydrogens
O1 O 0.5051(2) 0.23320(13) 0.44747(13) 0.0369 1.0000 Uani . . . . . .
O2 O 0.19741(19) -0.15218(15) 0.58165(14) 0.0423 1.0000 Uani . . . . . .
O3 O 0.5518(2) -0.20269(15) 0.84303(15) 0.0441 1.0000 Uani . . . . . .
O4 O 0.84323(18) 0.20202(14) 0.72513(15) 0.0386 1.0000 Uani . . . . . .
O5 O 0.1351(2) 0.09055(15) 0.97238(14) 0.0456 1.0000 Uani . . . . . .
O6 O 0.3823(2) 0.49528(14) 0.81024(15) 0.0416 1.0000 Uani . . . . . .
O7 O 0.2549(2) 0.36131(16) 0.51273(14) 0.0489 1.0000 Uani . . . . . .
O8 O -0.04266(18) -0.01552(13) 0.66622(13) 0.0363 1.0000 Uani . . . . . .
N1 N 0.6694(2) 0.22332(14) 0.59074(15) 0.0285 1.0000 Uani . . . . . .
N2 N 0.3739(2) -0.17628(15) 0.71362(15) 0.0281 1.0000 Uani . . . . . .
N3 N 0.06007(19) 0.03132(14) 0.82061(15) 0.0269 1.0000 Uani . . . . . .
N4 N 0.3242(2) 0.42636(14) 0.66243(15) 0.0297 1.0000 Uani . . . . . .
C1 C 0.8406(3) 0.6211(2) 0.7704(2) 0.0397 1.0000 Uani . . . . . .
C2 C 0.8274(4) 0.6407(3) 0.8678(2) 0.0532 1.0000 Uani . . . . . .
C3 C 0.8131(4) 0.7153(3) 0.7135(3) 0.0634 1.0000 Uani . . . . . .
C4 C 0.9769(4) 0.5901(3) 0.7892(3) 0.0697 1.0000 Uani . . . . . .
C5 C 0.7430(3) 0.54507(18) 0.71295(18) 0.0319 1.0000 Uani . . . . . .
C6 C 0.7771(3) 0.46452(18) 0.67214(19) 0.0320 1.0000 Uani . . . . . .
C7 C 0.6866(3) 0.39891(17) 0.61642(18) 0.0300 1.0000 Uani . . . . . .
C8 C 0.5591(3) 0.41345(17) 0.60252(18) 0.0299 1.0000 Uani . . . . . .
C9 C 0.5234(2) 0.49154(17) 0.64562(17) 0.0280 1.0000 Uani . . . . . .
C10 C 0.6140(3) 0.55654(18) 0.69919(19) 0.0325 1.0000 Uani . . . . . .
C11 C 0.7258(3) 0.31284(18) 0.5707(2) 0.0324 1.0000 Uani . . . . . .
C12 C 0.5518(3) 0.19374(17) 0.52524(18) 0.0285 1.0000 Uani . . . . . .
C13 C 0.4859(2) 0.11404(17) 0.55401(17) 0.0255 1.0000 Uani . . . . . .
C14 C 0.3640(2) 0.08755(18) 0.49786(17) 0.0289 1.0000 Uani . . . . . .
C15 C 0.3039(2) 0.00952(18) 0.52429(18) 0.0288 1.0000 Uani . . . . . .
C16 C 0.3671(2) -0.04231(17) 0.60569(17) 0.0253 1.0000 Uani . . . . . .
C17 C 0.3041(2) -0.12670(18) 0.63031(17) 0.0288 1.0000 Uani . . . . . .
C18 C 0.4984(2) -0.15363(19) 0.77341(18) 0.0299 1.0000 Uani . . . . . .
C19 C 0.5589(2) -0.06882(17) 0.74824(17) 0.0261 1.0000 Uani . . . . . .
C20 C 0.6792(2) -0.04046(19) 0.80597(18) 0.0305 1.0000 Uani . . . . . .
C21 C 0.7362(2) 0.04012(18) 0.78209(18) 0.0294 1.0000 Uani . . . . . .
C22 C 0.6749(2) 0.09031(16) 0.69954(18) 0.0262 1.0000 Uani . . . . . .
C23 C 0.7376(2) 0.17499(17) 0.67513(18) 0.0288 1.0000 Uani . . . . . .
C24 C 0.5507(2) 0.06365(16) 0.63940(17) 0.0241 1.0000 Uani . . . . . .
C25 C 0.4913(2) -0.01597(17) 0.66458(16) 0.0244 1.0000 Uani . . . . . .
C26 C 0.3139(3) -0.25925(17) 0.74145(19) 0.0296 1.0000 Uani . . . . . .
C27 C 0.2602(2) -0.23381(17) 0.81756(18) 0.0278 1.0000 Uani . . . . . .
C28 C 0.2940(2) -0.28714(18) 0.90164(18) 0.0287 1.0000 Uani . . . . . .
C29 C 0.2420(3) -0.26810(18) 0.97164(18) 0.0308 1.0000 Uani . . . . . .
C30 C 0.1570(2) -0.19044(18) 0.95579(18) 0.0295 1.0000 Uani . . . . . .
C31 C 0.1225(2) -0.13705(17) 0.87262(18) 0.0273 1.0000 Uani . . . . . .
C32 C 0.1731(2) -0.15950(18) 0.80288(18) 0.0292 1.0000 Uani . . . . . .
C33 C 0.2777(3) -0.3278(2) 1.0632(2) 0.0388 1.0000 Uani . . . . . .
C34 C 0.3827(4) -0.2736(3) 1.1430(2) 0.0514 1.0000 Uani . . . . . .
C35 C 0.3278(4) -0.4270(2) 1.0492(2) 0.0496 1.0000 Uani . . . . . .
C36 C 0.1614(4) -0.3435(3) 1.0919(2) 0.0527 1.0000 Uani . . . . . .
C37 C 0.0228(2) -0.05902(17) 0.85514(19) 0.0285 1.0000 Uani . . . . . .
C38 C 0.1215(2) 0.10189(18) 0.88856(18) 0.0295 1.0000 Uani . . . . . .
C39 C 0.1702(2) 0.18769(18) 0.85448(18) 0.0295 1.0000 Uani . . . . . .
C40 C 0.2375(3) 0.25796(19) 0.91848(18) 0.0330 1.0000 Uani . . . . . .
C41 C 0.2878(3) 0.33735(19) 0.88622(19) 0.0348 1.0000 Uani . . . . . .
C42 C 0.2747(2) 0.34547(17) 0.79111(18) 0.0287 1.0000 Uani . . . . . .
C43 C 0.3309(2) 0.42866(17) 0.75852(19) 0.0295 1.0000 Uani . . . . . .
C44 C 0.2587(3) 0.3569(2) 0.59505(19) 0.0333 1.0000 Uani . . . . . .
C45 C 0.1953(2) 0.27810(18) 0.62749(18) 0.0294 1.0000 Uani . . . . . .
C46 C 0.1245(3) 0.21039(19) 0.56307(18) 0.0328 1.0000 Uani . . . . . .
C47 C 0.0675(2) 0.13345(19) 0.59371(18) 0.0315 1.0000 Uani . . . . . .
C48 C 0.0825(2) 0.12577(17) 0.68905(17) 0.0266 1.0000 Uani . . . . . .
C49 C 0.0264(2) 0.04275(17) 0.72172(17) 0.0271 1.0000 Uani . . . . . .
C50 C 0.1531(2) 0.19541(16) 0.75645(17) 0.0248 1.0000 Uani . . . . . .
C51 C 0.2078(2) 0.27369(17) 0.72532(17) 0.0262 1.0000 Uani . . . . . .
C52 C 0.3837(3) 0.50708(18) 0.6289(2) 0.0327 1.0000 Uani . . . . . .
C53 C 0.5456(9) 0.0511(7) 0.9969(6) 0.0886 0.5000 Uani D U . . . .
C54 C 0.9867(7) 0.4911(5) 0.5453(5) 0.0635 0.5000 Uani D U . . . .
Cl1 Cl 0.5602(6) -0.0377(4) 1.0833(5) 0.1136 0.5000 Uani D U . . . .
Cl2 Cl 0.4157(4) 0.0318(4) 0.8915(4) 0.0991 0.5000 Uani D U . . . .
Cl3 Cl 0.93191(13) 0.41511(11) 0.45006(13) 0.1136 1.0000 Uani D U . . . .
H21 H 0.8407 0.5821 0.9044 0.0782 1.0000 Uiso R . . . . .
H22 H 0.8909 0.6891 0.9022 0.0780 1.0000 Uiso R . . . . .
H23 H 0.7431 0.6655 0.8573 0.0783 1.0000 Uiso R . . . . .
H31 H 0.8190 0.7053 0.6523 0.0871 1.0000 Uiso R . . . . .
H32 H 0.8762 0.7624 0.7496 0.0869 1.0000 Uiso R . . . . .
H33 H 0.7298 0.7381 0.7076 0.0871 1.0000 Uiso R . . . . .
H41 H 0.9865 0.5795 0.7278 0.1011 1.0000 Uiso R . . . . .
H42 H 1.0350 0.6417 0.8248 0.1010 1.0000 Uiso R . . . . .
H43 H 0.9938 0.5311 0.8252 0.1011 1.0000 Uiso R . . . . .
H61 H 0.8644 0.4553 0.6822 0.0351 1.0000 Uiso R . . . . .
H81 H 0.4959 0.3693 0.5637 0.0351 1.0000 Uiso R . . . . .
H101 H 0.5888 0.6091 0.7267 0.0369 1.0000 Uiso R . . . . .
H111 H 0.8177 0.3059 0.5937 0.0421 1.0000 Uiso R . . . . .
H112 H 0.6938 0.3200 0.5000 0.0420 1.0000 Uiso R . . . . .
H141 H 0.3205 0.1203 0.4411 0.0301 1.0000 Uiso R . . . . .
H151 H 0.2209 -0.0062 0.4862 0.0301 1.0000 Uiso R . . . . .
H201 H 0.7220 -0.0766 0.8607 0.0351 1.0000 Uiso R . . . . .
H211 H 0.8175 0.0617 0.8233 0.0361 1.0000 Uiso R . . . . .
H261 H 0.3763 -0.3108 0.7655 0.0409 1.0000 Uiso R . . . . .
H262 H 0.2442 -0.2828 0.6838 0.0410 1.0000 Uiso R . . . . .
H281 H 0.3510 -0.3388 0.9100 0.0331 1.0000 Uiso R . . . . .
H301 H 0.1240 -0.1730 1.0029 0.0333 1.0000 Uiso R . . . . .
H321 H 0.1490 -0.1238 0.7456 0.0352 1.0000 Uiso R . . . . .
H341 H 0.4064 -0.3074 1.2032 0.0711 1.0000 Uiso R . . . . .
H342 H 0.3524 -0.2102 1.1521 0.0709 1.0000 Uiso R . . . . .
H343 H 0.4578 -0.2645 1.1261 0.0711 1.0000 Uiso R . . . . .
H351 H 0.3457 -0.4647 1.1066 0.0748 1.0000 Uiso R . . . . .
H352 H 0.4033 -0.4222 1.0337 0.0750 1.0000 Uiso R . . . . .
H353 H 0.2636 -0.4590 0.9976 0.0750 1.0000 Uiso R . . . . .
H361 H 0.1826 -0.3879 1.1451 0.0839 1.0000 Uiso R . . . . .
H362 H 0.1329 -0.2845 1.1102 0.0840 1.0000 Uiso R . . . . .
H363 H 0.0931 -0.3721 1.0388 0.0840 1.0000 Uiso R . . . . .
H371 H 0.0120 -0.0444 0.9167 0.0351 1.0000 Uiso R . . . . .
H372 H -0.0572 -0.0819 0.8085 0.0352 1.0000 Uiso R . . . . .
H401 H 0.2489 0.2529 0.9830 0.0392 1.0000 Uiso R . . . . .
H411 H 0.3312 0.3841 0.9300 0.0401 1.0000 Uiso R . . . . .
H461 H 0.1131 0.2135 0.4972 0.0362 1.0000 Uiso R . . . . .
H471 H 0.0199 0.0879 0.5497 0.0351 1.0000 Uiso R . . . . .
H521 H 0.3766 0.5662 0.6637 0.0421 1.0000 Uiso R . . . . .
H522 H 0.3376 0.5152 0.5599 0.0423 1.0000 Uiso R . . . . .
H531 H 0.5316 0.1142 1.0193 0.1140 0.5000 Uiso R . . . . .
H532 H 0.6196 0.0534 0.9780 0.1140 0.5000 Uiso R . . . . .
H541 H 1.0437 0.4577 0.6008 0.0748 0.5000 Uiso R . . . . .
H542 H 0.9150 0.5159 0.5599 0.0748 0.5000 Uiso R . . . . .

loop_
_atom_site_aniso_label
_atom_site_aniso_U_11
_atom_site_aniso_U_22
_atom_site_aniso_U_33
_atom_site_aniso_U_23
_atom_site_aniso_U_13
_atom_site_aniso_U_12
O1 0.0512(12) 0.0290(9) 0.0302(10) 0.0059(7) 0.0140(9) -0.0012(8)
O2 0.0364(11) 0.0502(12) 0.0344(10) 0.0044(9) 0.0053(8) -0.0135(9)
O3 0.0392(11) 0.0436(11) 0.0453(12) 0.0217(9) 0.0095(9) 0.0028(9)
O4 0.0319(10) 0.0317(10) 0.0490(12) 0.0014(8) 0.0105(9) -0.0032(8)
O5 0.0619(14) 0.0464(12) 0.0300(10) 0.0029(9) 0.0183(9) -0.0123(10)
O6 0.0550(13) 0.0304(10) 0.0420(11) -0.0052(8) 0.0207(10) -0.0105(9)
O7 0.0657(14) 0.0520(12) 0.0317(11) 0.0007(9) 0.0207(10) -0.0215(11)
O8 0.0354(10) 0.0330(9) 0.0336(10) 0.0031(8) 0.0041(8) -0.0079(8)
N1 0.0357(11) 0.0218(10) 0.0319(11) 0.0015(8) 0.0168(9) -0.0013(8)
N2 0.0303(11) 0.0279(10) 0.0293(10) 0.0020(8) 0.0144(9) -0.0022(8)
N3 0.0262(10) 0.0252(10) 0.0301(11) 0.0048(8) 0.0111(8) 0.0006(8)
N4 0.0347(11) 0.0232(10) 0.0331(11) 0.0027(8) 0.0144(9) -0.0017(8)
C1 0.0443(16) 0.0365(14) 0.0364(14) -0.0081(11) 0.0121(12) -0.0121(12)
C2 0.057(2) 0.059(2) 0.0369(16) -0.0138(14) 0.0100(15) -0.0112(16)
C3 0.086(3) 0.0447(18) 0.0495(19) -0.0039(15) 0.0117(18) -0.0307(18)
C4 0.045(2) 0.074(3) 0.088(3) -0.038(2) 0.023(2) -0.0206(18)
C5 0.0371(14) 0.0293(13) 0.0291(13) 0.0008(10) 0.0117(11) -0.0054(10)
C6 0.0362(14) 0.0282(12) 0.0314(13) 0.0021(10) 0.0118(11) -0.0026(10)
C7 0.0390(14) 0.0237(12) 0.0310(13) 0.0025(10) 0.0172(11) -0.0028(10)
C8 0.0369(13) 0.0223(11) 0.0300(12) 0.0017(9) 0.0112(11) -0.0036(10)
C9 0.0357(13) 0.0233(11) 0.0260(12) 0.0032(9) 0.0122(10) -0.0014(10)
C10 0.0437(15) 0.0243(12) 0.0323(13) -0.0002(10) 0.0170(11) -0.0008(10)
C11 0.0379(14) 0.0236(12) 0.0425(15) 0.0015(10) 0.0226(12) -0.0052(10)
C12 0.0377(14) 0.0219(11) 0.0303(13) -0.0007(9) 0.0176(11) 0.0014(10)
C13 0.0310(12) 0.0240(11) 0.0249(11) 0.0009(9) 0.0139(10) 0.0032(9)
C14 0.0333(13) 0.0280(12) 0.0248(12) 0.0033(9) 0.0095(10) 0.0025(10)
C15 0.0273(12) 0.0313(12) 0.0272(12) -0.0005(10) 0.0089(10) 0.0000(10)
C16 0.0259(12) 0.0283(12) 0.0232(11) -0.0009(9) 0.0108(9) 0.0001(9)
C17 0.0333(13) 0.0293(12) 0.0264(12) 0.0002(10) 0.0139(10) -0.0019(10)
C18 0.0285(12) 0.0316(12) 0.0314(13) 0.0034(10) 0.0128(10) 0.0022(10)
C19 0.0277(12) 0.0284(12) 0.0246(11) 0.0012(9) 0.0121(10) 0.0028(9)
C20 0.0271(12) 0.0340(13) 0.0289(12) 0.0064(10) 0.0081(10) 0.0046(10)
C21 0.0226(11) 0.0314(13) 0.0311(13) 0.0001(10) 0.0059(10) 0.0026(10)
C22 0.0278(12) 0.0226(11) 0.0309(12) -0.0025(9) 0.0138(10) 0.0001(9)
C23 0.0292(12) 0.0252(12) 0.0339(13) -0.0027(10) 0.0138(11) 0.0022(10)
C24 0.0264(12) 0.0217(11) 0.0254(11) -0.0001(9) 0.0107(9) 0.0024(9)
C25 0.0258(11) 0.0261(11) 0.0229(11) -0.0021(9) 0.0107(9) 0.0032(9)
C26 0.0378(14) 0.0235(11) 0.0315(13) 0.0015(9) 0.0174(11) -0.0041(10)
C27 0.0290(12) 0.0238(11) 0.0322(13) -0.0005(9) 0.0130(10) -0.0041(9)
C28 0.0298(12) 0.0260(11) 0.0302(12) 0.0022(9) 0.0107(10) 0.0023(9)
C29 0.0343(13) 0.0282(12) 0.0295(13) 0.0034(10) 0.0108(11) 0.0013(10)
C30 0.0337(13) 0.0301(12) 0.0267(12) 0.0027(10) 0.0131(10) 0.0012(10)
C31 0.0258(12) 0.0265(12) 0.0307(12) 0.0023(10) 0.0113(10) -0.0005(9)
C32 0.0316(13) 0.0270(12) 0.0297(12) 0.0054(10) 0.0120(10) -0.0005(10)
C33 0.0515(17) 0.0362(14) 0.0321(14) 0.0071(11) 0.0189(13) 0.0110(12)
C34 0.061(2) 0.0553(19) 0.0304(15) 0.0056(13) 0.0069(14) 0.0189(16)
C35 0.073(2) 0.0381(16) 0.0415(17) 0.0145(13) 0.0249(16) 0.0191(15)
C36 0.063(2) 0.058(2) 0.0454(17) 0.0255(15) 0.0292(16) 0.0150(16)
C37 0.0274(12) 0.0247(11) 0.0365(13) 0.0050(10) 0.0149(10) 0.0002(9)
C38 0.0302(13) 0.0299(13) 0.0293(13) 0.0030(10) 0.0118(10) -0.0007(10)
C39 0.0300(13) 0.0293(12) 0.0309(13) 0.0020(10) 0.0129(10) 0.0017(10)
C40 0.0413(15) 0.0331(13) 0.0264(12) -0.0021(10) 0.0144(11) -0.0031(11)
C41 0.0424(15) 0.0312(13) 0.0316(13) -0.0064(10) 0.0143(12) -0.0058(11)
C42 0.0315(13) 0.0265(12) 0.0295(12) 0.0003(10) 0.0125(10) 0.0023(10)
C43 0.0304(13) 0.0231(11) 0.0355(13) -0.0002(10) 0.0122(11) -0.0010(9)
C44 0.0319(13) 0.0357(14) 0.0312(13) 0.0034(11) 0.0099(11) -0.0023(11)
C45 0.0300(13) 0.0272(12) 0.0312(13) 0.0032(10) 0.0109(10) 0.0008(10)
C46 0.0382(14) 0.0336(13) 0.0253(12) 0.0020(10) 0.0095(11) -0.0011(11)
C47 0.0323(13) 0.0308(13) 0.0266(12) -0.0005(10) 0.0047(10) -0.0044(10)
C48 0.0246(11) 0.0249(11) 0.0275(12) 0.0030(9) 0.0060(9) 0.0008(9)
C49 0.0232(11) 0.0279(12) 0.0284(12) 0.0035(10) 0.0071(10) -0.0002(9)
C50 0.0236(11) 0.0246(11) 0.0264(12) 0.0024(9) 0.0091(9) 0.0028(9)
C51 0.0237(11) 0.0257(11) 0.0287(12) 0.0026(9) 0.0088(10) 0.0032(9)
C52 0.0392(14) 0.0251(12) 0.0377(14) 0.0038(10) 0.0184(12) -0.0013(10)
C53 0.083(6) 0.097(6) 0.085(6) -0.021(5) 0.029(5) -0.041(5)
C54 0.058(4) 0.071(5) 0.068(4) 0.028(3) 0.029(4) 0.025(4)
Cl1 0.127(5) 0.082(3) 0.159(5) 0.019(3) 0.084(4) 0.027(3)
Cl2 0.0400(12) 0.133(3) 0.110(2) -0.073(2) 0.0099(13) 0.0175(14)
Cl3 0.0684(8) 0.1014(10) 0.1515(14) -0.0225(9) 0.0156(8) 0.0024(7)

loop_
_atom_type_symbol
_atom_type_scat_dispersion_real
_atom_type_scat_dispersion_imag
_atom_type_scat_Cromer_Mann_a1
_atom_type_scat_Cromer_Mann_b1
_atom_type_scat_Cromer_Mann_a2
_atom_type_scat_Cromer_Mann_b2
_atom_type_scat_Cromer_Mann_a3
_atom_type_scat_Cromer_Mann_b3
_atom_type_scat_Cromer_Mann_a4
_atom_type_scat_Cromer_Mann_b4
_atom_type_scat_Cromer_Mann_c
_atom_type_scat_source
C 0.0033 0.0016 2.3100 20.8439 1.0200 10.2075 1.5886 0.5687 0.8650 51.6512 0.2156 'International Tables Vol C 4.2.6.8 and 6.1.1.4'
H 0.0000 0.0000 0.4930 10.5109 0.3229 26.1257 0.1402 3.1424 0.0408 57.7998 0.0030 'International Tables Vol C 4.2.6.8 and 6.1.1.4'
N 0.0061 0.0033 12.2126 0.0057 3.1322 9.8933 2.0125 28.9975 1.1663 0.5826 -11.5290 'International Tables Vol C 4.2.6.8 and 6.1.1.4'
O 0.0106 0.0060 3.0485 13.2771 2.2868 5.7011 1.5463 0.3239 0.8670 32.9089 0.2508 'International Tables Vol C 4.2.6.8 and 6.1.1.4'
Cl 0.1484 0.1585 11.4604 0.0104 7.1964 1.1662 6.2556 18.5194 1.6455 47.7784 -9.5574 'International Tables Vol C 4.2.6.8 and 6.1.1.4'

loop_
_geom_angle_atom_site_label_1
_geom_angle_site_symmetry_1
_geom_angle_atom_site_label_2
_geom_angle_site_symmetry_2
_geom_angle_atom_site_label_3
_geom_angle_site_symmetry_3
_geom_angle
_geom_angle_publ_flag
C11 . N1 . C12 . 118.0(2) yes
C11 . N1 . C23 . 117.2(2) yes
C12 . N1 . C23 . 124.7(2) yes
C17 . N2 . C18 . 125.0(2) yes
C17 . N2 . C26 . 118.4(2) yes
C18 . N2 . C26 . 116.6(2) yes
C37 . N3 . C38 . 117.9(2) yes
C37 . N3 . C49 . 117.9(2) yes
C38 . N3 . C49 . 124.1(2) yes
C43 . N4 . C44 . 124.6(2) yes
C43 . N4 . C52 . 117.7(2) yes
C44 . N4 . C52 . 117.5(2) yes
C2 . C1 . C3 . 107.9(3) yes
C2 . C1 . C4 . 107.9(3) yes
C3 . C1 . C4 . 109.7(3) yes
C2 . C1 . C5 . 110.8(2) yes
C3 . C1 . C5 . 108.2(2) yes
C4 . C1 . C5 . 112.2(3) yes
C1 . C2 . H21 . 110.0 no
C1 . C2 . H22 . 108.4 no
H21 . C2 . H22 . 110.1 no
C1 . C2 . H23 . 109.2 no
H21 . C2 . H23 . 109.9 no
H22 . C2 . H23 . 109.2 no
C1 . C3 . H31 . 110.0 no
C1 . C3 . H32 . 107.6 no
H31 . C3 . H32 . 109.9 no
C1 . C3 . H33 . 109.4 no
H31 . C3 . H33 . 111.0 no
H32 . C3 . H33 . 108.9 no
C1 . C4 . H41 . 108.3 no
C1 . C4 . H42 . 108.8 no
H41 . C4 . H42 . 109.9 no
C1 . C4 . H43 . 109.4 no
H41 . C4 . H43 . 109.6 no
H42 . C4 . H43 . 110.9 no
C1 . C5 . C6 . 122.6(2) yes
C1 . C5 . C10 . 119.8(2) yes
C6 . C5 . C10 . 117.6(2) yes
C5 . C6 . C7 . 121.7(3) yes
C5 . C6 . H61 . 118.3 no
C7 . C6 . H61 . 120.0 no
C6 . C7 . C8 . 119.2(2) yes
C6 . C7 . C11 . 120.8(2) yes
C8 . C7 . C11 . 120.0(2) yes
C7 . C8 . C9 . 120.0(2) yes
C7 . C8 . H81 . 119.9 no
C9 . C8 . H81 . 120.1 no
C8 . C9 . C10 . 119.9(2) yes
C8 . C9 . C52 . 119.4(2) yes
C10 . C9 . C52 . 120.6(2) yes
C5 . C10 . C9 . 121.4(2) yes
C5 . C10 . H101 . 119.4 no
C9 . C10 . H101 . 119.2 no
C7 . C11 . N1 . 110.9(2) yes
C7 . C11 . H111 . 111.5 no
N1 . C11 . H111 . 108.8 no
C7 . C11 . H112 . 109.9 no
N1 . C11 . H112 . 106.7 no
H111 . C11 . H112 . 108.9 no
N1 . C12 . O1 . 120.8(2) yes
N1 . C12 . C13 . 117.4(2) yes
O1 . C12 . C13 . 121.8(2) yes
C12 . C13 . C14 . 120.8(2) yes
C12 . C13 . C24 . 119.2(2) yes
C14 . C13 . C24 . 119.9(2) yes
C13 . C14 . C15 . 120.3(2) yes
C13 . C14 . H141 . 120.6 no
C15 . C14 . H141 . 119.1 no
C14 . C15 . C16 . 120.5(2) yes
C14 . C15 . H151 . 118.9 no
C16 . C15 . H151 . 120.6 no
C15 . C16 . C17 . 119.7(2) yes
C15 . C16 . C25 . 120.1(2) yes
C17 . C16 . C25 . 120.1(2) yes
C16 . C17 . N2 . 116.7(2) yes
C16 . C17 . O2 . 122.5(2) yes
N2 . C17 . O2 . 120.8(2) yes
N2 . C18 . O3 . 119.9(2) yes
N2 . C18 . C19 . 117.4(2) yes
O3 . C18 . C19 . 122.7(2) yes
C18 . C19 . C20 . 120.3(2) yes
C18 . C19 . C25 . 119.5(2) yes
C20 . C19 . C25 . 120.2(2) yes
C19 . C20 . C21 . 120.2(2) yes
C19 . C20 . H201 . 118.6 no
C21 . C20 . H201 . 121.2 no
C20 . C21 . C22 . 120.8(2) yes
C20 . C21 . H211 . 120.4 no
C22 . C21 . H211 . 118.8 no
C21 . C22 . C23 . 120.0(2) yes
C21 . C22 . C24 . 120.2(2) yes
C23 . C22 . C24 . 119.8(2) yes
C22 . C23 . N1 . 117.0(2) yes
C22 . C23 . O4 . 122.5(2) yes
N1 . C23 . O4 . 120.6(2) yes
C13 . C24 . C22 . 121.3(2) yes
C13 . C24 . C25 . 119.6(2) yes
C22 . C24 . C25 . 119.1(2) yes
C19 . C25 . C24 . 119.3(2) yes
C19 . C25 . C16 . 121.2(2) yes
C24 . C25 . C16 . 119.5(2) yes
N2 . C26 . C27 . 112.4(2) yes
N2 . C26 . H261 . 109.8 no
C27 . C26 . H261 . 108.8 no
N2 . C26 . H262 . 108.0 no
C27 . C26 . H262 . 109.0 no
H261 . C26 . H262 . 108.8 no
C26 . C27 . C28 . 120.1(2) yes
C26 . C27 . C32 . 120.3(2) yes
C28 . C27 . C32 . 119.6(2) yes
C27 . C28 . C29 . 121.5(2) yes
C27 . C28 . H281 . 119.0 no
C29 . C28 . H281 . 119.5 no
C28 . C29 . C30 . 117.4(2) yes
C28 . C29 . C33 . 121.4(2) yes
C30 . C29 . C33 . 121.2(2) yes
C29 . C30 . C31 . 121.6(2) yes
C29 . C30 . H301 . 119.9 no
C31 . C30 . H301 . 118.5 no
C30 . C31 . C32 . 119.7(2) yes
C30 . C31 . C37 . 119.8(2) yes
C32 . C31 . C37 . 120.4(2) yes
C27 . C32 . C31 . 120.1(2) yes
C27 . C32 . H321 . 119.9 no
C31 . C32 . H321 . 120.0 no
C29 . C33 . C34 . 108.1(2) yes
C29 . C33 . C35 . 111.3(2) yes
C34 . C33 . C35 . 108.9(3) yes
C29 . C33 . C36 . 110.5(2) yes
C34 . C33 . C36 . 110.4(3) yes
C35 . C33 . C36 . 107.7(3) yes
C33 . C34 . H341 . 111.3 no
C33 . C34 . H342 . 109.7 no
H341 . C34 . H342 . 108.1 no
C33 . C34 . H343 . 111.0 no
H341 . C34 . H343 . 109.1 no
H342 . C34 . H343 . 107.4 no
C33 . C35 . H351 . 110.1 no
C33 . C35 . H352 . 111.8 no
H351 . C35 . H352 . 109.2 no
C33 . C35 . H353 . 108.3 no
H351 . C35 . H353 . 108.8 no
H352 . C35 . H353 . 108.5 no
C33 . C36 . H361 . 109.6 no
C33 . C36 . H362 . 111.5 no
H361 . C36 . H362 . 109.1 no
C33 . C36 . H363 . 109.5 no
H361 . C36 . H363 . 107.6 no
H362 . C36 . H363 . 109.4 no
C31 . C37 . N3 . 112.79(19) yes
C31 . C37 . H371 . 108.2 no
N3 . C37 . H371 . 107.4 no
C31 . C37 . H372 . 109.4 no
N3 . C37 . H372 . 109.2 no
H371 . C37 . H372 . 109.8 no
N3 . C38 . O5 . 120.0(2) yes
N3 . C38 . C39 . 117.4(2) yes
O5 . C38 . C39 . 122.6(2) yes
C38 . C39 . C40 . 120.5(2) yes
C38 . C39 . C50 . 119.6(2) yes
C40 . C39 . C50 . 119.8(2) yes
C39 . C40 . C41 . 120.2(2) yes
C39 . C40 . H401 . 119.9 no
C41 . C40 . H401 . 119.9 no
C40 . C41 . C42 . 121.0(2) yes
C40 . C41 . H411 . 118.9 no
C42 . C41 . H411 . 120.1 no
C41 . C42 . C43 . 120.4(2) yes
C41 . C42 . C51 . 119.3(2) yes
C43 . C42 . C51 . 120.3(2) yes
C42 . C43 . N4 . 116.6(2) yes
C42 . C43 . O6 . 123.2(2) yes
N4 . C43 . O6 . 120.2(2) yes
N4 . C44 . O7 . 120.6(2) yes
N4 . C44 . C45 . 117.7(2) yes
O7 . C44 . C45 . 121.7(2) yes
C44 . C45 . C46 . 120.1(2) yes
C44 . C45 . C51 . 119.4(2) yes
C46 . C45 . C51 . 120.5(2) yes
C45 . C46 . C47 . 120.5(2) yes
C45 . C46 . H461 . 121.5 no
C47 . C46 . H461 . 118.0 no
C46 . C47 . C48 . 119.9(2) yes
C46 . C47 . H471 . 119.9 no
C48 . C47 . H471 . 120.1 no
C47 . C48 . C49 . 119.8(2) yes
C47 . C48 . C50 . 120.6(2) yes
C49 . C48 . C50 . 119.6(2) yes
C48 . C49 . N3 . 117.1(2) yes
C48 . C49 . O8 . 122.4(2) yes
N3 . C49 . O8 . 120.5(2) yes
C48 . C50 . C39 . 121.1(2) yes
C48 . C50 . C51 . 119.4(2) yes
C39 . C50 . C51 . 119.5(2) yes
C45 . C51 . C50 . 118.9(2) yes
C45 . C51 . C42 . 121.0(2) yes
C50 . C51 . C42 . 120.0(2) yes
C9 . C52 . N4 . 113.5(2) yes
C9 . C52 . H521 . 107.9 no
N4 . C52 . H521 . 108.6 no
C9 . C52 . H522 . 108.6 no
N4 . C52 . H522 . 108.3 no
H521 . C52 . H522 . 109.8 no
Cl1 . C53 . Cl2 . 112.8(5) yes
Cl1 . C53 . H531 . 111.7 no
Cl2 . C53 . H531 . 104.8 no
Cl1 . C53 . H532 . 111.8 no
Cl2 . C53 . H532 . 105.8 no
H531 . C53 . H532 . 109.5 no
Cl3 2_766 C54 . Cl3 . 125.2(4) yes
Cl3 2_766 C54 . H541 . 99.6 no
Cl3 . C54 . H541 . 110.4 no
Cl3 2_766 C54 . H542 . 102.3 no
Cl3 . C54 . H542 . 109.0 no
H541 . C54 . H542 . 109.2 no

loop_
_geom_bond_atom_site_label_1
_geom_bond_site_symmetry_1
_geom_bond_atom_site_label_2
_geom_bond_site_symmetry_2
_geom_bond_distance
_geom_bond_publ_flag
O1 . C12 . 1.224(3) yes
O2 . C17 . 1.211(3) yes
O3 . C18 . 1.213(3) yes
O4 . C23 . 1.213(3) yes
O5 . C38 . 1.217(3) yes
O6 . C43 . 1.207(3) yes
O7 . C44 . 1.216(3) yes
O8 . C49 . 1.214(3) yes
N1 . C11 . 1.476(3) yes
N1 . C12 . 1.394(3) yes
N1 . C23 . 1.396(3) yes
N2 . C17 . 1.398(3) yes
N2 . C18 . 1.399(3) yes
N2 . C26 . 1.470(3) yes
N3 . C37 . 1.476(3) yes
N3 . C38 . 1.397(3) yes
N3 . C49 . 1.397(3) yes
N4 . C43 . 1.409(3) yes
N4 . C44 . 1.394(3) yes
N4 . C52 . 1.484(3) yes
C1 . C2 . 1.535(4) yes
C1 . C3 . 1.537(5) yes
C1 . C4 . 1.521(5) yes
C1 . C5 . 1.538(4) yes
C2 . H21 . 0.967 no
C2 . H22 . 0.979 no
C2 . H23 . 0.969 no
C3 . H31 . 0.949 no
C3 . H32 . 0.971 no
C3 . H33 . 0.963 no
C4 . H41 . 0.970 no
C4 . H42 . 0.984 no
C4 . H43 . 0.965 no
C5 . C6 . 1.390(4) yes
C5 . C10 . 1.401(4) yes
C6 . C7 . 1.393(4) yes
C6 . H61 . 0.948 no
C7 . C8 . 1.390(4) yes
C7 . C11 . 1.516(4) yes
C8 . C9 . 1.390(4) yes
C8 . H81 . 0.957 no
C9 . C10 . 1.378(4) yes
C9 . C52 . 1.516(4) yes
C10 . H101 . 0.928 no
C11 . H111 . 0.971 no
C11 . H112 . 0.992 no
C12 . C13 . 1.480(3) yes
C13 . C14 . 1.375(4) yes
C13 . C24 . 1.413(3) yes
C14 . C15 . 1.408(4) yes
C14 . H141 . 0.935 no
C15 . C16 . 1.377(3) yes
C15 . H151 . 0.928 no
C16 . C17 . 1.484(3) yes
C16 . C25 . 1.405(3) yes
C18 . C19 . 1.476(4) yes
C19 . C20 . 1.374(4) yes
C19 . C25 . 1.419(3) yes
C20 . C21 . 1.399(4) yes
C20 . H201 . 0.937 no
C21 . C22 . 1.374(3) yes
C21 . H211 . 0.948 no
C22 . C23 . 1.483(3) yes
C22 . C24 . 1.412(3) yes
C24 . C25 . 1.412(3) yes
C26 . C27 . 1.505(3) yes
C26 . H261 . 0.980 no
C26 . H262 . 0.988 no
C27 . C28 . 1.394(3) yes
C27 . C32 . 1.389(4) yes
C28 . C29 . 1.393(4) yes
C28 . H281 . 0.943 no
C29 . C30 . 1.408(4) yes
C29 . C33 . 1.531(4) yes
C30 . C31 . 1.383(3) yes
C30 . H301 . 0.936 no
C31 . C32 . 1.388(4) yes
C31 . C37 . 1.517(3) yes
C32 . H321 . 0.945 no
C33 . C34 . 1.536(5) yes
C33 . C35 . 1.532(4) yes
C33 . C36 . 1.531(4) yes
C34 . H341 . 0.967 no
C34 . H342 . 0.972 no
C34 . H343 . 0.972 no
C35 . H351 . 0.967 no
C35 . H352 . 0.959 no
C35 . H353 . 0.953 no
C36 . H361 . 0.970 no
C36 . H362 . 0.954 no
C36 . H363 . 0.968 no
C37 . H371 . 0.990 no
C37 . H372 . 0.972 no
C38 . C39 . 1.478(3) yes
C39 . C40 . 1.381(4) yes
C39 . C50 . 1.411(3) yes
C40 . C41 . 1.403(4) yes
C40 . H401 . 0.929 no
C41 . C42 . 1.380(4) yes
C41 . H411 . 0.923 no
C42 . C43 . 1.482(3) yes
C42 . C51 . 1.408(4) yes
C44 . C45 . 1.481(4) yes
C45 . C46 . 1.372(4) yes
C45 . C51 . 1.418(3) yes
C46 . C47 . 1.406(4) yes
C46 . H461 . 0.946 no
C47 . C48 . 1.377(3) yes
C47 . H471 . 0.928 no
C48 . C49 . 1.480(3) yes
C48 . C50 . 1.412(3) yes
C50 . C51 . 1.409(3) yes
C52 . H521 . 0.988 no
C52 . H522 . 0.981 no
C53 . Cl1 . 1.755(8) yes
C53 . Cl2 . 1.742(7) yes
C53 . H531 . 0.970 no
C53 . H532 . 0.970 no
C54 . Cl3 2_766 1.578(8) yes
C54 . Cl3 . 1.694(7) yes
C54 . H541 . 0.970 no
C54 . H542 . 0.970 no
